data_4320153
loop_
_publ_author_name
'Dominique Mandon'
'Agathe Nopper'
'Thomas Litrol'
'Sandrine Goetz'

_publ_contact_author
;
Dr Dominique MANDON
Laboratoire de Chimie Organom\'etallique et de Catalyse
Institut Le bel
4, rue Blaise Pascal
F-67070 Strasbourg Cedex
France
;
_publ_contact_author_email mandon@chimie.u-strasbg.fr
_publ_contact_author_fax '+ 33 (0) 390 245 001'
_publ_contact_author_phone '+ 33 (0) 390 241 537'
_publ_section_title
;
 Tridentate Coordination of Monosubstituted Derivatives of the
 Tris(2-pyridylmethyl)amine Ligand to FeCl3: Structures and Spectroscopic
 Properties of ((2-Bromopyridyl)methyl)bis- (2-pyridylmethyl)amine
 FeIIICl3 and (((2-p- Methoxyphenyl)pyridyl)methyl)Bis(2-pyridyl-
 methyl)]amine FeIIICl3 and Comparison with the Bis(2-pyridylmethyl)]amine
 FeIIICl3 Complex
;
_journal_name_full 'Inorganic Chemistry'
_journal_page_first 4803
_journal_page_last 4806
_journal_paper_doi 10.1021/ic001339p
_journal_volume 40
_journal_year 2001
_chemical_formula_analytical L2Fe(III)Cl3
_chemical_formula_moiety 'C25 H24 N4 O Cl3 Fe'
_chemical_formula_structural L2Fe(III)Cl3
_chemical_formula_sum 'C25 H24 Cl3 Fe N4 O'
_chemical_formula_weight 558.70
_chemical_name_common L2Fe(III)Cl3
_chemical_name_systematic ' L2Fe(III)Cl3'
_space_group_IT_number 14
_symmetry_cell_setting monoclinic
_symmetry_space_group_name_Hall '-P 2ybc'
_symmetry_space_group_name_H-M 'P 1 21/c 1'
_cell_angle_alpha 90
_cell_angle_beta 109.39(1)
_cell_angle_gamma 90
_cell_formula_units_Z 4
_cell_length_a 21.9206(6)
_cell_length_b 7.9500(2)
_cell_length_c 15.2009(4)
_cell_measurement_reflns_used 22038
_cell_measurement_temperature 173
_cell_measurement_theta_max 29.6
_cell_measurement_theta_min 1.4
_cell_volume 2498.79(19)
_computing_publication_material CIFGEN_IN_OpenMoleN_(_1997)
_computing_structure_refinement LSFM_OpenMoleN_(_1997)
_computing_structure_solution Direct_methods_(SIR,_Burla_et_al.,_1989)
_diffrn_ambient_temperature 173
_diffrn_measurement_details
;
180 frames, 25 sec/frame, delta phi = 1.0 deg. Each frame measured 2 times.
Detector to crystal distance 25 mm.
;
_diffrn_measurement_device_type KappaCCD
_diffrn_measurement_method '\p scans'
_diffrn_radiation_monochromator graphite
_diffrn_radiation_type Mo-K\a
_diffrn_radiation_wavelength 0.71073
_diffrn_reflns_av_R_equivalents 0.077
_diffrn_reflns_av_sigmaI/netI 0.333
_diffrn_reflns_limit_h_max 19
_diffrn_reflns_limit_h_min 0
_diffrn_reflns_limit_k_max 10
_diffrn_reflns_limit_k_min 0
_diffrn_reflns_limit_l_max 27
_diffrn_reflns_limit_l_min -30
_diffrn_reflns_number 22038
_diffrn_reflns_theta_max 29.55
_diffrn_reflns_theta_min 2.5
_diffrn_source xray_tube
_diffrn_standards_decay_% 0
_exptl_absorpt_coefficient_mu 0.951
_exptl_absorpt_correction_type none
_exptl_crystal_colour yellow
_exptl_crystal_density_diffrn 1.48
_exptl_crystal_density_method none
_exptl_crystal_description prism
_exptl_crystal_F_000 1148
_exptl_crystal_size_max 0.23
_exptl_crystal_size_mid 0.16
_exptl_crystal_size_min 0.09
_refine_diff_density_max 0.365
_refine_diff_density_min -0.161
_refine_ls_abs_structure_details ' ?'
_refine_ls_extinction_method none
_refine_ls_goodness_of_fit_all 1.748
_refine_ls_goodness_of_fit_ref 1.082
_refine_ls_hydrogen_treatment noref
_refine_ls_matrix_type full
_refine_ls_number_constraints 0
_refine_ls_number_parameters 307
_refine_ls_number_reflns 3369
_refine_ls_number_restraints 0
_refine_ls_R_factor_all 0.100
_refine_ls_R_factor_gt 0.039
_refine_ls_shift/esd_mean 0.001
_refine_ls_shift/su_max 0.004
_refine_ls_structure_factor_coef F
_refine_ls_weighting_details 'w = 4Fo^2^/(\s^2^(Fo^2^) + 0.0064 Fo^4^)'
_refine_ls_weighting_scheme calc
_refine_ls_wR_factor_all 0.093
_refine_ls_wR_factor_ref 0.055
_reflns_number_gt 3369
_reflns_number_total 6263
_reflns_threshold_expression >3.0\s(I)
_cod_data_source_file ic001339p_2.cif
_cod_data_source_block st135
_cod_depositor_comments
;
The following automatic conversions were performed:

'_refine_ls_weighting_scheme' value '4Fo^2^/(\s^2^(Fo^2^) + 0.0064
Fo^4^)' was changed to 'calc'. New tag '_refine_ls_weighting_details'
was created. The value of the new tag was set to 'w =
4Fo^2^/(\s^2^(Fo^2^) + 0.0064 Fo^4^)'.

Automatic conversion script
Id: cif_fix_values 3143 2015-03-26 13:38:13Z robertas 
;
_cod_original_cell_volume 2498.8(4)
_cod_original_formula_sum 'C25 H24 N4 O Cl3 Fe'
_cod_database_code 4320153

loop_
_symmetry_equiv_pos_as_xyz
x,y,z
-x,1/2+y,1/2-z
-x,-y,-z
+x,1/2-y,1/2+z

loop_
_atom_site_label
_atom_site_fract_x
_atom_site_fract_y
_atom_site_fract_z
_atom_site_U_iso_or_equiv
_atom_site_adp_type
_atom_site_calc_flag
_atom_site_calc_attached_atom
_atom_site_type_symbol
FE 0.66186(2) 0.41929(6) -0.05010(3) 0.0307(2) Uani ? ? Fe
CL1 0.74149(4) 0.4953(1) -0.11063(5) 0.0409(4) Uani ? ? Cl
CL2 0.57540(4) 0.5321(1) -0.16436(5) 0.0402(4) Uani ? ? Cl
CL3 0.67677(4) 0.6334(1) 0.05643(5) 0.0415(4) Uani ? ? Cl
N1 0.6555(1) 0.1791(3) -0.1224(2) 0.031(1) Uani ? ? N
C1 0.6067(2) 0.1305(4) -0.1980(2) 0.034(2) Uani ? ? C
C2 0.6086(2) -0.0166(5) -0.2448(2) 0.040(2) Uani ? ? C
C3 0.6619(2) -0.1186(5) -0.2122(3) 0.042(2) Uani ? ? C
C4 0.7119(2) -0.0728(5) -0.1336(3) 0.041(2) Uani ? ? C
C5 0.7071(2) 0.0774(4) -0.0901(2) 0.033(2) Uani ? ? C
C6 0.7603(2) 0.1376(4) -0.0046(2) 0.034(2) Uani ? ? C
N2 0.7328(1) 0.2415(4) 0.0541(2) 0.031(1) Uani ? ? N
C7 0.6977(2) 0.1275(5) 0.0989(3) 0.053(2) Uani ? ? C
C8 0.6282(1) 0.1700(4) 0.0798(2) 0.028(1) Uani ? ? C
C9 0.5934(1) 0.0834(4) 0.1260(2) 0.035(1) Uani ? ? C
C10 0.5280(2) 0.1147(5) 0.1040(2) 0.042(2) Uani ? ? C
C11 0.4995(1) 0.2318(4) 0.0359(2) 0.036(2) Uani ? ? C
C12 0.5369(1) 0.3145(4) -0.0068(2) 0.033(1) Uani ? ? C
N3 0.6009(1) 0.2852(3) 0.0139(2) 0.030(1) Uani ? ? N
C13 0.7852(2) 0.3389(4) 0.1240(2) 0.036(2) Uani ? ? C
C14 0.8440(2) 0.2383(4) 0.1771(2) 0.031(1) Uani ? ? C
N4 0.8918(1) 0.2388(3) 0.1401(2) 0.030(1) Uani ? ? N
C15 0.9456(2) 0.1482(4) 0.1807(2) 0.029(1) Uani ? ? C
C16 0.9529(2) 0.0556(4) 0.2619(2) 0.034(2) Uani ? ? C
C17 0.9043(2) 0.0578(5) 0.3007(2) 0.038(2) Uani ? ? C
C18 0.8487(2) 0.1504(5) 0.2586(2) 0.035(2) Uani ? ? C
C19 0.9956(1) 0.1523(4) 0.1349(2) 0.029(1) Uani ? ? C
C20 0.9825(2) 0.2320(4) 0.0484(2) 0.035(2) Uani ? ? C
C21 1.0276(2) 0.2397(5) 0.0033(2) 0.036(2) Uani ? ? C
C22 1.0875(2) 0.1658(4) 0.0428(2) 0.035(2) Uani ? ? C
C23 1.1016(2) 0.0847(5) 0.1287(2) 0.042(2) Uani ? ? C
C24 1.0561(2) 0.0785(5) 0.1732(2) 0.039(2) Uani ? ? C
O 1.1354(1) 0.1652(3) 0.0041(1) 0.046(1) Uani ? ? O
C25 1.1258(2) 0.2648(5) -0.0772(2) 0.051(2) Uani ? ? C
H1 0.5695 0.2001 -0.2200 0.0464 Uiso calc C1 H
H2 0.5735 -0.0470 -0.2988 0.0574 Uiso calc C2 H
H3 0.6643 -0.2202 -0.2438 0.0630 Uiso calc C3 H
H4 0.7488 -0.1427 -0.1096 0.0603 Uiso calc C4 H
H5 0.7902 0.2031 -0.0230 0.0472 Uiso calc C6 H
H6 0.7819 0.0432 0.0304 0.0472 Uiso calc C6 H
H7 0.7190 0.1315 0.1645 0.0716 Uiso calc C7 H
H8 0.7000 0.0164 0.0771 0.0716 Uiso calc C7 H
H9 0.6142 0.0030 0.1725 0.0442 Uiso calc C9 H
H10 0.5033 0.0568 0.1351 0.0519 Uiso calc C10 H
H11 0.4546 0.2548 0.0187 0.0475 Uiso calc C11 H
H12 0.5169 0.3962 -0.0530 0.0427 Uiso calc C12 H
H13 0.7676 0.3864 0.1677 0.0473 Uiso calc C13 H
H14 0.7986 0.4265 0.0920 0.0473 Uiso calc C13 H
H15 0.9911 -0.0082 0.2901 0.0473 Uiso calc C16 H
H16 0.9089 -0.0039 0.3560 0.0530 Uiso calc C17 H
H17 0.8148 0.1540 0.2845 0.0479 Uiso calc C18 H
H18 0.9413 0.2823 0.0200 0.0479 Uiso calc C20 H
H19 1.0175 0.2958 -0.0550 0.0491 Uiso calc C21 H
H20 1.1426 0.0335 0.1566 0.0573 Uiso calc C23 H
H21 1.0664 0.0224 0.2315 0.0532 Uiso calc C24 H
H22 1.1622 0.2542 -0.0975 0.0635 Uiso calc C25 H
H23 1.0881 0.2275 -0.1252 0.0635 Uiso calc C25 H
H24 1.1206 0.3793 -0.0632 0.0635 Uiso calc C25 H

loop_
_atom_site_aniso_label
_atom_site_aniso_U_11
_atom_site_aniso_U_22
_atom_site_aniso_U_33
_atom_site_aniso_U_12
_atom_site_aniso_U_13
_atom_site_aniso_U_23
_atom_site_aniso_type_symbol
FE 0.0289(2) 0.0311(2) 0.0321(2) 0.0073(2) 0.0133(1) 0.0048(2) Fe
CL1 0.0418(3) 0.0330(4) 0.0497(4) 0.0045(3) 0.0265(3) 0.0053(3) Cl
CL2 0.0401(4) 0.0481(5) 0.0336(3) 0.0174(4) 0.0141(3) 0.0099(3) Cl
CL3 0.0448(4) 0.0373(4) 0.0429(4) 0.0107(4) 0.0160(3) -0.0031(3) Cl
N1 0.028(1) 0.033(1) 0.033(1) 0.003(1) 0.0100(8) 0.006(1) N
C1 0.031(1) 0.039(2) 0.033(1) 0.001(1) 0.005(1) 0.008(1) C
C2 0.049(2) 0.034(2) 0.038(2) -0.002(2) -0.001(2) 0.001(2) C
C3 0.055(2) 0.028(2) 0.048(2) 0.002(2) -0.003(2) -0.002(2) C
C4 0.048(2) 0.031(2) 0.048(2) 0.007(2) -0.001(2) -0.003(2) C
C5 0.033(2) 0.026(2) 0.043(2) -0.001(1) 0.003(1) 0.002(1) C
C6 0.031(1) 0.028(2) 0.045(2) 0.008(1) 0.005(1) -0.001(1) C
N2 0.025(1) 0.034(1) 0.036(1) 0.004(1) 0.0119(8) 0.008(1) N
C7 0.033(2) 0.073(3) 0.061(2) 0.010(2) 0.018(1) 0.034(2) C
C8 0.025(1) 0.032(2) 0.028(1) 0.000(1) 0.008(1) -0.000(1) C
C9 0.035(1) 0.037(2) 0.032(1) -0.000(1) 0.014(1) 0.001(1) C
C10 0.036(1) 0.048(2) 0.042(1) -0.003(1) 0.021(1) -0.000(1) C
C11 0.028(1) 0.038(2) 0.045(1) 0.001(1) 0.013(1) -0.009(1) C
C12 0.029(1) 0.036(2) 0.033(1) 0.005(1) 0.011(1) -0.005(1) C
N3 0.027(1) 0.035(1) 0.030(1) 0.004(1) 0.0112(8) 0.002(1) N
C13 0.037(2) 0.037(2) 0.033(1) 0.008(1) 0.009(1) -0.004(1) C
C14 0.035(1) 0.029(2) 0.029(1) 0.001(1) 0.006(1) -0.005(1) C
N4 0.031(1) 0.028(1) 0.030(1) 0.002(1) 0.0033(9) -0.001(1) N
C15 0.032(2) 0.026(2) 0.029(1) -0.002(1) -0.000(1) -0.003(1) C
C16 0.035(2) 0.033(2) 0.034(1) 0.001(1) 0.002(1) 0.005(1) C
C17 0.039(2) 0.043(2) 0.032(1) -0.004(2) 0.002(1) 0.006(1) C
C18 0.035(2) 0.041(2) 0.029(1) -0.004(2) 0.004(1) -0.000(1) C
C19 0.031(1) 0.028(2) 0.029(1) -0.000(1) 0.002(1) -0.004(1) C
C20 0.034(2) 0.037(2) 0.033(1) 0.005(1) 0.004(1) 0.002(1) C
C21 0.037(2) 0.037(2) 0.034(1) 0.005(2) 0.005(1) 0.003(1) C
C22 0.035(2) 0.031(2) 0.039(1) 0.002(1) 0.009(1) -0.004(1) C
C23 0.036(2) 0.042(2) 0.050(2) 0.014(2) 0.008(1) 0.007(2) C
C24 0.040(2) 0.041(2) 0.035(2) 0.008(2) 0.004(1) 0.006(2) C
O 0.042(1) 0.047(1) 0.050(1) 0.011(1) 0.0197(8) 0.006(1) O
C25 0.052(2) 0.046(2) 0.054(2) 0.006(2) 0.025(1) 0.004(2) C

loop_
_atom_type_symbol
_atom_type_description
_atom_type_scat_dispersion_real
_atom_type_scat_dispersion_imag
_atom_type_scat_source
C ? 0.002 0.002 International_Tables_Vol_IV_Table_2.3.1
H ? 0.000 0.000 International_Tables_Vol_IV_Table_2.3.1
N ? 0.004 0.003 International_Tables_Vol_IV_Table_2.3.1
O ? 0.008 0.006 International_Tables_Vol_IV_Table_2.3.1
Cl ? 0.132 0.159 International_Tables_Vol_IV_Table_2.3.1
Fe ? 0.301 0.845 International_Tables_Vol_IV_Table_2.3.1

loop_
_geom_angle_atom_site_label_1
_geom_angle_atom_site_label_2
_geom_angle_atom_site_label_3
_geom_angle
_geom_angle_site_symmetry_1
_geom_angle_site_symmetry_2
_geom_angle_site_symmetry_3
_geom_angle_publ_flag
CL1 FE CL2 98.07(4) . . . ?
CL1 FE CL3 97.92(4) . . . ?
CL1 FE N1 87.61(7) . . . ?
CL1 FE N2 90.41(7) . . . ?
CL1 FE N3 164.81(8) . . . ?
CL2 FE CL3 97.65(4) . . . ?
CL2 FE N1 93.58(8) . . . ?
CL2 FE N2 164.73(8) . . . ?
CL2 FE N3 93.11(8) . . . ?
CL3 FE N1 166.63(8) . . . ?
CL3 FE N2 93.71(8) . . . ?
CL3 FE N3 90.71(8) . . . ?
N1 FE N2 74.0(1) . . . ?
N1 FE N3 81.4(1) . . . ?
N2 FE N3 76.5(1) . . . ?
C1 N1 C5 118.4(3) . . . ?
N1 C1 C2 122.4(3) . . . ?
C1 C2 C3 118.9(4) . . . ?
C2 C3 C4 119.6(4) . . . ?
C3 C4 C5 118.6(4) . . . ?
N1 C5 C4 122.1(3) . . . ?
N1 C5 C6 116.1(3) . . . ?
C4 C5 C6 121.8(3) . . . ?
C5 C6 N2 110.1(3) . . . ?
C6 N2 C7 108.1(3) . . . ?
C6 N2 C13 110.3(2) . . . ?
C7 N2 C13 112.3(3) . . . ?
N2 C7 C8 114.9(3) . . . ?
C7 C8 C9 119.3(3) . . . ?
C7 C8 N3 118.3(3) . . . ?
C9 C8 N3 122.4(3) . . . ?
C8 C9 C10 119.4(3) . . . ?
C9 C10 C11 118.6(3) . . . ?
C10 C11 C12 119.1(3) . . . ?
C11 C12 N3 123.0(3) . . . ?
C8 N3 C12 117.5(3) . . . ?
N2 C13 C14 115.1(3) . . . ?
C13 C14 N4 115.0(3) . . . ?
C13 C14 C18 122.7(3) . . . ?
N4 C14 C18 122.3(3) . . . ?
C14 N4 C15 119.6(3) . . . ?
N4 C15 C16 120.7(3) . . . ?
N4 C15 C19 116.5(3) . . . ?
C16 C15 C19 122.8(3) . . . ?
C15 C16 C17 119.5(3) . . . ?
C16 C17 C18 119.8(3) . . . ?
C14 C18 C17 118.1(3) . . . ?
C15 C19 C20 119.9(3) . . . ?
C15 C19 C24 123.1(3) . . . ?
C20 C19 C24 117.0(3) . . . ?
C19 C20 C21 122.0(3) . . . ?
C20 C21 C22 120.0(3) . . . ?
C21 C22 C23 119.2(3) . . . ?
C21 C22 O 124.8(3) . . . ?
C23 C22 O 116.0(3) . . . ?
C22 C23 C24 120.2(3) . . . ?
C19 C24 C23 121.6(3) . . . ?
C22 O C25 117.3(3) . . . ?

loop_
_geom_bond_atom_site_label_1
_geom_bond_atom_site_label_2
_geom_bond_distance
_geom_bond_site_symmetry_1
_geom_bond_site_symmetry_2
_geom_bond_publ_flag
FE CL1 2.3076(9) . . ?
FE CL2 2.286(1) . . ?
FE CL3 2.296(1) . . ?
FE N1 2.185(3) . . ?
FE N2 2.300(3) . . ?
FE N3 2.176(3) . . ?
N1 C1 1.341(4) . . ?
N1 C5 1.344(4) . . ?
C1 C2 1.377(5) . . ?
C2 C3 1.374(6) . . ?
C3 C4 1.375(6) . . ?
C4 C5 1.385(5) . . ?
C5 C6 1.507(5) . . ?
C6 N2 1.481(4) . . ?
N2 C7 1.493(4) . . ?
N2 C13 1.496(5) . . ?
C7 C8 1.492(5) . . ?
C8 C9 1.379(4) . . ?
C8 N3 1.343(4) . . ?
C9 C10 1.382(5) . . ?
C10 C11 1.378(5) . . ?
C11 C12 1.370(5) . . ?
C12 N3 1.352(4) . . ?
C13 C14 1.503(5) . . ?
C14 N4 1.344(4) . . ?
C14 C18 1.397(5) . . ?
N4 C15 1.345(4) . . ?
C15 C16 1.401(5) . . ?
C15 C19 1.480(5) . . ?
C16 C17 1.378(5) . . ?
C17 C18 1.384(5) . . ?
C19 C20 1.400(5) . . ?
C19 C24 1.390(5) . . ?
C20 C21 1.380(5) . . ?
C21 C22 1.380(5) . . ?
C22 C23 1.396(5) . . ?
C22 O 1.365(4) . . ?
C23 C24 1.378(5) . . ?
O C25 1.423(5) . . ?

loop_
_geom_contact_atom_site_label_1
_geom_contact_atom_site_label_2
_geom_contact_distance
_geom_contact_site_symmetry_1
_geom_contact_site_symmetry_2
_geom_contact_publ_flag
? ? ? ? ? ?
